data_7026834
loop_
_publ_author_name
'Ni, Chengbao'
'Fettinger, James C.'
'Long, Gary J.'
'Power, Philip P.'

_publ_section_title
;
 Terphenyl substituted derivatives of manganese(II): distorted geometries
 and resistance to elimination.
;
_journal_issue 44
_journal_name_full 'Dalton transactions (Cambridge, England : 2003)'
_journal_page_first 10664
_journal_page_last 10670
_journal_paper_doi 10.1039/c0dt00771d
_journal_volume 39
_journal_year 2010
_chemical_formula_moiety 'C60 H74 Mn'
_chemical_formula_sum 'C60 H74 Mn'
_chemical_formula_weight 850.13
_chemical_name_systematic
;

?

;
_space_group_IT_number 15
_symmetry_cell_setting monoclinic
_symmetry_space_group_name_Hall '-C 2yc'
_symmetry_space_group_name_H-M 'C 1 2/c 1'
_atom_sites_solution_hydrogens geom
_atom_sites_solution_primary direct
_atom_sites_solution_secondary difmap
_audit_creation_method SHELXL-97
_cell_angle_alpha 90.00
_cell_angle_beta 92.953(2)
_cell_angle_gamma 90.00
_cell_formula_units_Z 4
_cell_length_a 15.5603(17)
_cell_length_b 15.8913(19)
_cell_length_c 19.946(2)
_cell_measurement_reflns_used 6843
_cell_measurement_temperature 90(2)
_cell_measurement_theta_max 27.50
_cell_measurement_theta_min 2.56
_cell_volume 4925.6(9)
_computing_cell_refinement 'Bruker SAINT'
_computing_data_collection 'Bruker APEX2 SMART1000'
_computing_data_reduction 'Bruker SAINT'
_computing_molecular_graphics 'Bruker SHELXTL'
_computing_publication_material 'Bruker SHELXTL'
_computing_structure_refinement 'SHELXL-97 (Sheldrick, 2008)'
_computing_structure_solution 'SHELXS-97 (Sheldrick, 2008)'
_diffrn_ambient_temperature 90(2)
_diffrn_measured_fraction_theta_full 0.998
_diffrn_measured_fraction_theta_max 0.998
_diffrn_measurement_device_type 'Bruker APEX SMART 1000 CCD'
_diffrn_measurement_method '\f and \w scans'
_diffrn_radiation_monochromator graphite
_diffrn_radiation_source 'fine-focus sealed tube'
_diffrn_radiation_type MoK\a
_diffrn_radiation_wavelength 0.71073
_diffrn_reflns_av_R_equivalents 0.0545
_diffrn_reflns_av_sigmaI/netI 0.0425
_diffrn_reflns_limit_h_max 20
_diffrn_reflns_limit_h_min -20
_diffrn_reflns_limit_k_max 20
_diffrn_reflns_limit_k_min -20
_diffrn_reflns_limit_l_max 25
_diffrn_reflns_limit_l_min -25
_diffrn_reflns_number 29350
_diffrn_reflns_theta_full 27.54
_diffrn_reflns_theta_max 27.54
_diffrn_reflns_theta_min 1.83
_exptl_absorpt_coefficient_mu 0.305
_exptl_absorpt_correction_T_max 0.9731
_exptl_absorpt_correction_T_min 0.9500
_exptl_absorpt_correction_type multi-scan
_exptl_absorpt_process_details 'SADABS 2007/3 (Sheldrick, 2007)'
_exptl_crystal_colour colorless
_exptl_crystal_density_diffrn 1.146
_exptl_crystal_density_method 'not measured'
_exptl_crystal_description plate
_exptl_crystal_F_000 1836
_exptl_crystal_size_max 0.17
_exptl_crystal_size_mid 0.13
_exptl_crystal_size_min 0.09
_refine_diff_density_max 0.505
_refine_diff_density_min -0.292
_refine_diff_density_rms 0.053
_refine_ls_extinction_method none
_refine_ls_goodness_of_fit_ref 1.028
_refine_ls_hydrogen_treatment constr
_refine_ls_matrix_type full
_refine_ls_number_parameters 284
_refine_ls_number_reflns 5685
_refine_ls_number_restraints 0
_refine_ls_restrained_S_all 1.028
_refine_ls_R_factor_all 0.0687
_refine_ls_R_factor_gt 0.0389
_refine_ls_shift/su_max 0.000
_refine_ls_shift/su_mean 0.000
_refine_ls_structure_factor_coef Fsqd
_refine_ls_weighting_details 'calc w=1/[\s^2^(Fo^2^)+(0.0368P)^2^+6.1097P] where P=(Fo^2^+2Fc^2^)/3'
_refine_ls_weighting_scheme calc
_refine_ls_wR_factor_gt 0.0857
_refine_ls_wR_factor_ref 0.1007
_reflns_number_gt 4147
_reflns_number_total 5685
_reflns_threshold_expression >2sigma(I)
_cod_data_source_file c0dt00771d.txt
_cod_data_source_block c2c
_cod_original_cell_volume 4925.6(10)
_cod_original_sg_symbol_H-M 'C 2/c'
_cod_database_code 7026834

loop_
_symmetry_equiv_pos_as_xyz
'x, y, z'
'-x, y, -z+1/2'
'x+1/2, y+1/2, z'
'-x+1/2, y+1/2, -z+1/2'
'-x, -y, -z'
'x, -y, z-1/2'
'-x+1/2, -y+1/2, -z'
'x+1/2, -y+1/2, z-1/2'

loop_
_atom_site_label
_atom_site_type_symbol
_atom_site_fract_x
_atom_site_fract_y
_atom_site_fract_z
_atom_site_U_iso_or_equiv
_atom_site_adp_type
_atom_site_occupancy
_atom_site_symmetry_multiplicity
_atom_site_calc_flag
_atom_site_refinement_flags
Mn1 Mn 0.0000 0.25138(2) 0.2500 0.01695(10) Uani 1 2 d S
C1 C 0.07684(10) 0.22851(10) 0.33856(8) 0.0148(3) Uani 1 1 d .
C2 C 0.16102(11) 0.26128(10) 0.33487(8) 0.0164(3) Uani 1 1 d .
C3 C 0.22855(11) 0.23628(11) 0.37923(9) 0.0199(4) Uani 1 1 d .
H3A H 0.2841 0.2602 0.3757 0.024 Uiso 1 1 calc R
C4 C 0.21492(11) 0.17698(11) 0.42816(8) 0.0206(4) Uani 1 1 d .
H4A H 0.2617 0.1566 0.4561 0.025 Uiso 1 1 calc R
C5 C 0.13236(11) 0.14765(11) 0.43600(8) 0.0190(4) Uani 1 1 d .
H5A H 0.1223 0.1086 0.4708 0.023 Uiso 1 1 calc R
C6 C 0.06340(10) 0.17458(10) 0.39354(8) 0.0152(3) Uani 1 1 d .
C7 C 0.17825(11) 0.32933(11) 0.28497(8) 0.0172(3) Uani 1 1 d .
C8 C 0.23383(11) 0.31394(11) 0.23259(8) 0.0204(4) Uani 1 1 d .
C9 C 0.24956(12) 0.37856(12) 0.18749(9) 0.0238(4) Uani 1 1 d .
H9A H 0.2851 0.3680 0.1511 0.029 Uiso 1 1 calc R
C10 C 0.21443(12) 0.45753(12) 0.19491(9) 0.0245(4) Uani 1 1 d .
H10A H 0.2254 0.5007 0.1636 0.029 Uiso 1 1 calc R
C11 C 0.16303(11) 0.47365(12) 0.24829(9) 0.0216(4) Uani 1 1 d .
H11A H 0.1407 0.5287 0.2539 0.026 Uiso 1 1 calc R
C12 C 0.14358(11) 0.41107(11) 0.29371(8) 0.0181(3) Uani 1 1 d .
C13 C 0.27923(12) 0.22961(11) 0.22528(9) 0.0225(4) Uani 1 1 d .
H13A H 0.2560 0.1899 0.2588 0.027 Uiso 1 1 calc R
C14 C 0.26130(13) 0.19205(13) 0.15589(9) 0.0286(4) Uani 1 1 d .
H14A H 0.1990 0.1895 0.1460 0.043 Uiso 1 1 calc R
H14B H 0.2854 0.1352 0.1546 0.043 Uiso 1 1 calc R
H14C H 0.2879 0.2273 0.1223 0.043 Uiso 1 1 calc R
C15 C 0.37689(12) 0.23796(13) 0.24097(10) 0.0280(4) Uani 1 1 d .
H15A H 0.4040 0.1825 0.2381 0.042 Uiso 1 1 calc R
H15B H 0.3873 0.2607 0.2863 0.042 Uiso 1 1 calc R
H15C H 0.4015 0.2760 0.2084 0.042 Uiso 1 1 calc R
C16 C 0.09225(11) 0.43154(11) 0.35498(8) 0.0192(4) Uani 1 1 d .
H16A H 0.0532 0.3828 0.3624 0.023 Uiso 1 1 calc R
C17 C 0.15259(12) 0.44015(12) 0.41785(9) 0.0259(4) Uani 1 1 d .
H17A H 0.1184 0.4475 0.4574 0.039 Uiso 1 1 calc R
H17B H 0.1900 0.4892 0.4131 0.039 Uiso 1 1 calc R
H17C H 0.1879 0.3893 0.4233 0.039 Uiso 1 1 calc R
C18 C 0.03636(12) 0.51025(12) 0.34788(10) 0.0267(4) Uani 1 1 d .
H18A H 0.0000 0.5067 0.3064 0.040 Uiso 1 1 calc R
H18B H 0.0733 0.5601 0.3463 0.040 Uiso 1 1 calc R
H18C H -0.0001 0.5145 0.3864 0.040 Uiso 1 1 calc R
C19 C -0.02403(10) 0.15218(11) 0.41739(8) 0.0163(3) Uani 1 1 d .
C20 C -0.06362(11) 0.07451(11) 0.40200(8) 0.0176(3) Uani 1 1 d .
C21 C -0.13610(11) 0.05081(12) 0.43593(9) 0.0224(4) Uani 1 1 d .
H21A H -0.1619 -0.0025 0.4270 0.027 Uiso 1 1 calc R
C22 C -0.17083(11) 0.10368(13) 0.48221(9) 0.0249(4) Uani 1 1 d .
H22A H -0.2197 0.0865 0.5053 0.030 Uiso 1 1 calc R
C23 C -0.13442(11) 0.18166(12) 0.49490(9) 0.0228(4) Uani 1 1 d .
H23A H -0.1603 0.2188 0.5253 0.027 Uiso 1 1 calc R
C24 C -0.06031(11) 0.20670(11) 0.46386(8) 0.0179(3) Uani 1 1 d .
C25 C -0.02967(11) 0.01573(11) 0.34979(8) 0.0199(4) Uani 1 1 d .
H25A H 0.0180 0.0451 0.3274 0.024 Uiso 1 1 calc R
C26 C 0.00654(19) -0.06382(15) 0.38220(12) 0.0498(7) Uani 1 1 d .
H26A H 0.0537 -0.0492 0.4146 0.075 Uiso 1 1 calc R
H26B H 0.0283 -0.1008 0.3476 0.075 Uiso 1 1 calc R
H26C H -0.0389 -0.0929 0.4054 0.075 Uiso 1 1 calc R
C27 C -0.09982(13) -0.00583(15) 0.29609(10) 0.0362(5) Uani 1 1 d .
H27A H -0.1216 0.0461 0.2748 0.054 Uiso 1 1 calc R
H27B H -0.1471 -0.0351 0.3169 0.054 Uiso 1 1 calc R
H27C H -0.0758 -0.0423 0.2621 0.054 Uiso 1 1 calc R
C28 C -0.01875(11) 0.29056(11) 0.48314(8) 0.0208(4) Uani 1 1 d .
H28A H 0.0279 0.3012 0.4516 0.025 Uiso 1 1 calc R
C29 C 0.02299(13) 0.28738(13) 0.55407(9) 0.0281(4) Uani 1 1 d .
H29A H 0.0655 0.2418 0.5570 0.042 Uiso 1 1 calc R
H29B H -0.0213 0.2771 0.5863 0.042 Uiso 1 1 calc R
H29C H 0.0516 0.3411 0.5644 0.042 Uiso 1 1 calc R
C30 C -0.08236(14) 0.36387(13) 0.47616(10) 0.0321(5) Uani 1 1 d .
H30A H -0.1092 0.3644 0.4306 0.048 Uiso 1 1 calc R
H30B H -0.0517 0.4170 0.4846 0.048 Uiso 1 1 calc R
H30C H -0.1269 0.3572 0.5087 0.048 Uiso 1 1 calc R

loop_
_atom_site_aniso_label
_atom_site_aniso_U_11
_atom_site_aniso_U_22
_atom_site_aniso_U_33
_atom_site_aniso_U_23
_atom_site_aniso_U_13
_atom_site_aniso_U_12
Mn1 0.01947(19) 0.01897(19) 0.01218(17) 0.000 -0.00138(13) 0.000
C1 0.0161(8) 0.0161(8) 0.0123(7) -0.0029(6) 0.0009(6) 0.0012(6)
C2 0.0192(8) 0.0179(9) 0.0125(7) -0.0035(6) 0.0029(6) -0.0010(7)
C3 0.0151(8) 0.0245(10) 0.0202(8) -0.0027(7) 0.0028(7) -0.0018(7)
C4 0.0165(8) 0.0268(9) 0.0183(8) 0.0020(7) -0.0012(7) 0.0036(7)
C5 0.0201(9) 0.0220(9) 0.0149(8) 0.0023(7) 0.0030(7) 0.0017(7)
C6 0.0169(8) 0.0149(8) 0.0139(8) -0.0034(6) 0.0021(6) 0.0003(6)
C7 0.0161(8) 0.0204(9) 0.0150(8) -0.0008(7) 0.0000(6) -0.0046(7)
C8 0.0210(9) 0.0215(9) 0.0188(8) -0.0016(7) 0.0027(7) -0.0047(7)
C9 0.0254(10) 0.0288(10) 0.0177(9) 0.0008(7) 0.0047(7) -0.0051(8)
C10 0.0268(10) 0.0259(10) 0.0205(9) 0.0063(7) -0.0007(7) -0.0049(8)
C11 0.0210(9) 0.0216(9) 0.0219(9) 0.0011(7) -0.0018(7) -0.0008(7)
C12 0.0151(8) 0.0210(9) 0.0177(8) -0.0006(7) -0.0023(7) -0.0021(7)
C13 0.0235(9) 0.0243(10) 0.0200(9) -0.0009(7) 0.0050(7) -0.0033(7)
C14 0.0324(11) 0.0313(11) 0.0225(9) -0.0051(8) 0.0047(8) -0.0026(8)
C15 0.0224(9) 0.0306(11) 0.0307(10) -0.0028(8) -0.0006(8) -0.0007(8)
C16 0.0189(9) 0.0196(9) 0.0191(8) -0.0031(7) 0.0012(7) -0.0010(7)
C17 0.0283(10) 0.0286(10) 0.0205(9) -0.0053(8) -0.0008(8) 0.0036(8)
C18 0.0248(10) 0.0266(10) 0.0286(10) -0.0031(8) 0.0010(8) 0.0040(8)
C19 0.0159(8) 0.0206(9) 0.0125(8) 0.0023(6) 0.0006(6) 0.0017(7)
C20 0.0155(8) 0.0217(9) 0.0155(8) 0.0022(7) -0.0005(6) 0.0005(7)
C21 0.0181(9) 0.0263(9) 0.0227(9) 0.0018(7) 0.0005(7) -0.0041(7)
C22 0.0171(9) 0.0379(11) 0.0201(9) 0.0030(8) 0.0036(7) -0.0032(8)
C23 0.0181(9) 0.0341(10) 0.0165(8) -0.0023(8) 0.0029(7) 0.0036(8)
C24 0.0161(8) 0.0235(9) 0.0140(8) 0.0019(7) -0.0001(6) 0.0014(7)
C25 0.0207(9) 0.0196(9) 0.0194(8) -0.0005(7) 0.0021(7) -0.0019(7)
C26 0.0811(19) 0.0367(13) 0.0321(12) 0.0026(10) 0.0070(12) 0.0280(13)
C27 0.0293(11) 0.0545(14) 0.0252(10) -0.0126(10) 0.0039(8) -0.0083(10)
C28 0.0218(9) 0.0235(9) 0.0174(8) -0.0044(7) 0.0046(7) 0.0019(7)
C29 0.0309(10) 0.0288(10) 0.0240(10) -0.0047(8) -0.0031(8) -0.0005(8)
C30 0.0370(12) 0.0285(11) 0.0308(10) -0.0013(8) 0.0008(9) 0.0078(9)

loop_
_atom_type_symbol
_atom_type_description
_atom_type_scat_dispersion_real
_atom_type_scat_dispersion_imag
_atom_type_scat_source
C C 0.0033 0.0016 'International Tables Vol C Tables 4.2.6.8 and 6.1.1.4'
H H 0.0000 0.0000 'International Tables Vol C Tables 4.2.6.8 and 6.1.1.4'
Mn Mn 0.3368 0.7283 'International Tables Vol C Tables 4.2.6.8 and 6.1.1.4'

loop_
_geom_angle_atom_site_label_1
_geom_angle_atom_site_label_2
_geom_angle_atom_site_label_3
_geom_angle
_geom_angle_site_symmetry_1
C1 Mn1 C1 160.19(9) 2
C2 C1 C6 115.92(14) .
C2 C1 Mn1 112.26(11) .
C6 C1 Mn1 130.68(12) .
C3 C2 C1 122.06(15) .
C3 C2 C7 118.05(15) .
C1 C2 C7 119.76(14) .
C4 C3 C2 120.28(16) .
C4 C3 H3A 119.9 .
C2 C3 H3A 119.9 .
C3 C4 C5 119.16(16) .
C3 C4 H4A 120.4 .
C5 C4 H4A 120.4 .
C4 C5 C6 121.08(16) .
C4 C5 H5A 119.5 .
C6 C5 H5A 119.5 .
C5 C6 C1 120.98(15) .
C5 C6 C19 114.42(14) .
C1 C6 C19 124.00(14) .
C8 C7 C12 120.03(15) .
C8 C7 C2 120.16(15) .
C12 C7 C2 119.65(15) .
C9 C8 C7 118.96(17) .
C9 C8 C13 119.18(16) .
C7 C8 C13 121.84(15) .
C10 C9 C8 121.11(17) .
C10 C9 H9A 119.4 .
C8 C9 H9A 119.4 .
C9 C10 C11 119.82(17) .
C9 C10 H10A 120.1 .
C11 C10 H10A 120.1 .
C10 C11 C12 121.45(17) .
C10 C11 H11A 119.3 .
C12 C11 H11A 119.3 .
C11 C12 C7 118.53(16) .
C11 C12 C16 120.62(16) .
C7 C12 C16 120.66(15) .
C14 C13 C8 111.58(15) .
C14 C13 C15 110.58(15) .
C8 C13 C15 111.20(15) .
C14 C13 H13A 107.8 .
C8 C13 H13A 107.8 .
C15 C13 H13A 107.8 .
C13 C14 H14A 109.5 .
C13 C14 H14B 109.5 .
H14A C14 H14B 109.5 .
C13 C14 H14C 109.5 .
H14A C14 H14C 109.5 .
H14B C14 H14C 109.5 .
C13 C15 H15A 109.5 .
C13 C15 H15B 109.5 .
H15A C15 H15B 109.5 .
C13 C15 H15C 109.5 .
H15A C15 H15C 109.5 .
H15B C15 H15C 109.5 .
C18 C16 C12 114.77(15) .
C18 C16 C17 108.96(14) .
C12 C16 C17 110.46(14) .
C18 C16 H16A 107.5 .
C12 C16 H16A 107.5 .
C17 C16 H16A 107.5 .
C16 C17 H17A 109.5 .
C16 C17 H17B 109.5 .
H17A C17 H17B 109.5 .
C16 C17 H17C 109.5 .
H17A C17 H17C 109.5 .
H17B C17 H17C 109.5 .
C16 C18 H18A 109.5 .
C16 C18 H18B 109.5 .
H18A C18 H18B 109.5 .
C16 C18 H18C 109.5 .
H18A C18 H18C 109.5 .
H18B C18 H18C 109.5 .
C20 C19 C24 119.85(15) .
C20 C19 C6 122.07(15) .
C24 C19 C6 117.49(15) .
C21 C20 C19 119.12(16) .
C21 C20 C25 119.08(16) .
C19 C20 C25 121.80(15) .
C22 C21 C20 120.94(17) .
C22 C21 H21A 119.5 .
C20 C21 H21A 119.5 .
C21 C22 C23 119.90(17) .
C21 C22 H22A 120.1 .
C23 C22 H22A 120.1 .
C22 C23 C24 121.03(17) .
C22 C23 H23A 119.5 .
C24 C23 H23A 119.5 .
C23 C24 C19 119.04(16) .
C23 C24 C28 119.20(16) .
C19 C24 C28 121.71(15) .
C20 C25 C26 110.89(15) .
C20 C25 C27 111.00(15) .
C26 C25 C27 110.39(18) .
C20 C25 H25A 108.2 .
C26 C25 H25A 108.2 .
C27 C25 H25A 108.2 .
C25 C26 H26A 109.5 .
C25 C26 H26B 109.5 .
H26A C26 H26B 109.5 .
C25 C26 H26C 109.5 .
H26A C26 H26C 109.5 .
H26B C26 H26C 109.5 .
C25 C27 H27A 109.5 .
C25 C27 H27B 109.5 .
H27A C27 H27B 109.5 .
C25 C27 H27C 109.5 .
H27A C27 H27C 109.5 .
H27B C27 H27C 109.5 .
C24 C28 C29 111.11(15) .
C24 C28 C30 112.28(15) .
C29 C28 C30 110.60(15) .
C24 C28 H28A 107.5 .
C29 C28 H28A 107.5 .
C30 C28 H28A 107.5 .
C28 C29 H29A 109.5 .
C28 C29 H29B 109.5 .
H29A C29 H29B 109.5 .
C28 C29 H29C 109.5 .
H29A C29 H29C 109.5 .
H29B C29 H29C 109.5 .
C28 C30 H30A 109.5 .
C28 C30 H30B 109.5 .
H30A C30 H30B 109.5 .
C28 C30 H30C 109.5 .
H30A C30 H30C 109.5 .
H30B C30 H30C 109.5 .

loop_
_geom_bond_atom_site_label_1
_geom_bond_atom_site_label_2
_geom_bond_distance
_geom_bond_site_symmetry_2
Mn1 C1 2.1128(16) 2
Mn1 C1 2.1129(16) .
C1 C2 1.415(2) .
C1 C6 1.416(2) .
C2 C3 1.396(2) .
C2 C7 1.503(2) .
C3 C4 1.381(2) .
C3 H3A 0.9500 .
C4 C5 1.383(2) .
C4 H4A 0.9500 .
C5 C6 1.399(2) .
C5 H5A 0.9500 .
C6 C19 1.507(2) .
C7 C8 1.412(2) .
C7 C12 1.421(2) .
C8 C9 1.395(2) .
C8 C13 1.525(3) .
C9 C10 1.380(3) .
C9 H9A 0.9500 .
C10 C11 1.388(3) .
C10 H10A 0.9500 .
C11 C12 1.389(2) .
C11 H11A 0.9500 .
C12 C16 1.529(2) .
C13 C14 1.520(2) .
C13 C15 1.541(3) .
C13 H13A 1.0000 .
C14 H14A 0.9800 .
C14 H14B 0.9800 .
C14 H14C 0.9800 .
C15 H15A 0.9800 .
C15 H15B 0.9800 .
C15 H15C 0.9800 .
C16 C18 1.526(2) .
C16 C17 1.533(2) .
C16 H16A 1.0000 .
C17 H17A 0.9800 .
C17 H17B 0.9800 .
C17 H17C 0.9800 .
C18 H18A 0.9800 .
C18 H18B 0.9800 .
C18 H18C 0.9800 .
C19 C20 1.406(2) .
C19 C24 1.408(2) .
C20 C21 1.397(2) .
C20 C25 1.514(2) .
C21 C22 1.379(3) .
C21 H21A 0.9500 .
C22 C23 1.381(3) .
C22 H22A 0.9500 .
C23 C24 1.395(2) .
C23 H23A 0.9500 .
C24 C28 1.522(2) .
C25 C26 1.515(3) .
C25 C27 1.528(3) .
C25 H25A 1.0000 .
C26 H26A 0.9800 .
C26 H26B 0.9800 .
C26 H26C 0.9800 .
C27 H27A 0.9800 .
C27 H27B 0.9800 .
C27 H27C 0.9800 .
C28 C29 1.527(2) .
C28 C30 1.530(3) .
C28 H28A 1.0000 .
C29 H29A 0.9800 .
C29 H29B 0.9800 .
C29 H29C 0.9800 .
C30 H30A 0.9800 .
C30 H30B 0.9800 .
C30 H30C 0.9800 .
